data_7022421
loop_
_publ_author_name
'Bratko, Ielyzaveta'
'Mallet-Ladeira, Sonia'
'Saffon, Nathalie'
'Teuma, Emmanuelle'
'G\'omez, Montserrat'

_publ_section_title
;
 9,10-Dihydroanthracenyl structures: original ligands for the synthesis of
 polymetallic complexes through selective \p-coordination.
;
_journal_issue 4
_journal_name_full 'Dalton transactions (Cambridge, England : 2003)'
_journal_page_first 1136
_journal_page_last 1143
_journal_paper_doi 10.1039/c2dt32586a
_journal_volume 42
_journal_year 2013
_chemical_formula_sum 'C29 H22 F6 N O2 P Ru'
_chemical_formula_weight 662.52
_chemical_name_systematic
;
?
;
_space_group_IT_number 14
_symmetry_cell_setting monoclinic
_symmetry_space_group_name_Hall '-P 2yn'
_symmetry_space_group_name_H-M 'P 1 21/n 1'
_atom_sites_solution_hydrogens geom
_atom_sites_solution_primary direct
_atom_sites_solution_secondary difmap
_audit_creation_method SHELXL-97
_cell_angle_alpha 90.00
_cell_angle_beta 96.302(2)
_cell_angle_gamma 90.00
_cell_formula_units_Z 4
_cell_length_a 14.9563(6)
_cell_length_b 10.1517(4)
_cell_length_c 17.2552(7)
_cell_measurement_reflns_used 2927
_cell_measurement_temperature 193(2)
_cell_measurement_theta_max 21.21
_cell_measurement_theta_min 2.64
_cell_volume 2604.06(18)
_computing_cell_refinement 'Bruker SAINT'
_computing_data_collection 'Bruker APEX2'
_computing_data_reduction 'Bruker SAINT'
_computing_molecular_graphics 'Bruker SHELXTL'
_computing_publication_material 'Bruker SHELXTL'
_computing_structure_refinement 'SHELXL-97 (Sheldrick, 2008)'
_computing_structure_solution 'SHELXS-97 (Sheldrick, 2008)'
_diffrn_ambient_temperature 193(2)
_diffrn_measured_fraction_theta_full 0.941
_diffrn_measured_fraction_theta_max 0.941
_diffrn_measurement_device_type 'Bruker kappa APEX-II CCD Quazar'
_diffrn_measurement_method 'Phi and omega scans'
_diffrn_radiation_monochromator graphite
_diffrn_radiation_source 'fine-focus sealed tube'
_diffrn_radiation_type MoK\a
_diffrn_radiation_wavelength 0.71073
_diffrn_reflns_av_R_equivalents 0.0477
_diffrn_reflns_av_sigmaI/netI 0.0693
_diffrn_reflns_limit_h_max 14
_diffrn_reflns_limit_h_min -17
_diffrn_reflns_limit_k_max 11
_diffrn_reflns_limit_k_min -11
_diffrn_reflns_limit_l_max 20
_diffrn_reflns_limit_l_min -20
_diffrn_reflns_number 13782
_diffrn_reflns_theta_full 24.71
_diffrn_reflns_theta_max 24.71
_diffrn_reflns_theta_min 5.14
_exptl_absorpt_coefficient_mu 0.736
_exptl_absorpt_correction_T_max 0.9572
_exptl_absorpt_correction_T_min 0.8668
_exptl_absorpt_correction_type multi-scan
_exptl_absorpt_process_details 'SADABS (Bruker-AXS)'
_exptl_crystal_colour colourless
_exptl_crystal_density_diffrn 1.690
_exptl_crystal_density_method 'not measured'
_exptl_crystal_description block
_exptl_crystal_F_000 1328
_exptl_crystal_size_max 0.20
_exptl_crystal_size_mid 0.08
_exptl_crystal_size_min 0.06
_refine_diff_density_max 0.747
_refine_diff_density_min -0.462
_refine_diff_density_rms 0.088
_refine_ls_extinction_method none
_refine_ls_goodness_of_fit_ref 1.024
_refine_ls_hydrogen_treatment constr
_refine_ls_matrix_type full
_refine_ls_number_parameters 563
_refine_ls_number_reflns 4176
_refine_ls_number_restraints 774
_refine_ls_restrained_S_all 1.234
_refine_ls_R_factor_all 0.1057
_refine_ls_R_factor_gt 0.0580
_refine_ls_shift/su_max 0.002
_refine_ls_shift/su_mean 0.000
_refine_ls_structure_factor_coef Fsqd
_refine_ls_weighting_details 'calc w=1/[\s^2^(Fo^2^)+(0.0873P)^2^+3.9671P] where P=(Fo^2^+2Fc^2^)/3'
_refine_ls_weighting_scheme calc
_refine_ls_wR_factor_gt 0.1393
_refine_ls_wR_factor_ref 0.1644
_reflns_number_gt 2689
_reflns_number_total 4176
_reflns_threshold_expression >2sigma(I)
_cod_data_source_file c2dt32586a.txt
_cod_data_source_block ARu1
_cod_depositor_comments
;
The following automatic conversions were performed:

'_symmetry_cell_setting' value 'Monoclinic' changed to 'monoclinic'
according to /home/saulius/struct/CIF-dictionaries/cif_core.dic
dictionary named 'cif_core.dic' version 2.4.2 from 2011-04-26.

Automatic conversion script
Id: cif_fix_values 1891 2012-01-12 08:04:46Z andrius 
;
_cod_original_sg_symbol_H-M P2(1)/n
_cod_database_code 7022421

loop_
_symmetry_equiv_pos_as_xyz
'x, y, z'
'-x+1/2, y+1/2, -z+1/2'
'-x, -y, -z'
'x-1/2, -y-1/2, z-1/2'

loop_
_atom_site_label
_atom_site_type_symbol
_atom_site_fract_x
_atom_site_fract_y
_atom_site_fract_z
_atom_site_U_iso_or_equiv
_atom_site_adp_type
_atom_site_occupancy
_atom_site_symmetry_multiplicity
_atom_site_calc_flag
_atom_site_refinement_flags
_atom_site_disorder_assembly
_atom_site_disorder_group
O1 O 0.6131(4) 0.8107(6) 0.2769(3) 0.0713(17) Uani 1 1 d . D .
O2 O 0.4435(3) 0.8249(5) 0.0402(3) 0.0442(12) Uani 1 1 d . D .
Ru1 Ru 0.77051(4) 0.55808(7) 0.03521(4) 0.0563(3) Uani 1 1 d D A .
C25 C 0.9141(10) 0.597(3) 0.0432(14) 0.076(4) Uani 0.603(16) 1 d PDU A 1
H25 H 0.9451 0.6465 0.0844 0.091 Uiso 0.603(16) 1 calc PR A 1
C26 C 0.8755(14) 0.647(2) -0.0268(19) 0.081(4) Uani 0.603(16) 1 d PDU A 1
H26 H 0.8763 0.7366 -0.0424 0.098 Uiso 0.603(16) 1 calc PR A 1
C27 C 0.8337(12) 0.539(4) -0.0723(10) 0.086(4) Uani 0.603(16) 1 d PDU A 1
H27 H 0.8019 0.5443 -0.1230 0.103 Uiso 0.603(16) 1 calc PR A 1
C28 C 0.8501(14) 0.424(2) -0.0256(17) 0.085(4) Uani 0.603(16) 1 d PDU A 1
H28 H 0.8298 0.3378 -0.0402 0.103 Uiso 0.603(16) 1 calc PR A 1
C29 C 0.8998(13) 0.456(3) 0.0439(13) 0.081(4) Uani 0.603(16) 1 d PDU A 1
H29 H 0.9207 0.3972 0.0846 0.097 Uiso 0.603(16) 1 calc PR A 1
C25' C 0.8980(19) 0.645(3) 0.014(3) 0.081(4) Uani 0.397(16) 1 d PDU A 2
H25' H 0.9138 0.7335 0.0279 0.097 Uiso 0.397(16) 1 calc PR A 2
C26' C 0.855(2) 0.608(4) -0.057(2) 0.081(4) Uani 0.397(16) 1 d PDU A 2
H26' H 0.8370 0.6643 -0.1004 0.097 Uiso 0.397(16) 1 calc PR A 2
C27' C 0.8412(18) 0.468(5) -0.054(2) 0.083(4) Uani 0.397(16) 1 d PDU A 2
H27' H 0.8119 0.4134 -0.0942 0.099 Uiso 0.397(16) 1 calc PR A 2
C28' C 0.881(2) 0.426(3) 0.021(3) 0.081(4) Uani 0.397(16) 1 d PDU A 2
H28' H 0.8824 0.3377 0.0395 0.098 Uiso 0.397(16) 1 calc PR A 2
C29' C 0.9160(14) 0.533(5) 0.0630(16) 0.080(4) Uani 0.397(16) 1 d PDU A 2
H29' H 0.9462 0.5328 0.1144 0.095 Uiso 0.397(16) 1 calc PR A 2
C1 C 0.6245(5) 0.5876(8) 0.0036(5) 0.054(2) Uani 1 1 d . A .
H1 H 0.5919 0.5929 -0.0468 0.065 Uiso 1 1 calc R . .
C2 C 0.6390(6) 0.4635(9) 0.0408(6) 0.065(2) Uani 1 1 d . . .
H2 H 0.6150 0.3856 0.0159 0.078 Uiso 1 1 calc R A .
C3 C 0.6892(5) 0.4563(8) 0.1151(6) 0.060(2) Uani 1 1 d . A .
H3 H 0.6988 0.3734 0.1401 0.072 Uiso 1 1 calc R . .
C4 C 0.7247(5) 0.5701(8) 0.1517(5) 0.0463(19) Uani 1 1 d . A .
H4 H 0.7588 0.5646 0.2014 0.056 Uiso 1 1 calc R . .
C10 C 0.7399(5) 0.8267(7) 0.1476(4) 0.0468(19) Uani 1 1 d D . .
H10 H 0.7791 0.8200 0.1983 0.056 Uiso 1 1 calc R B 1
C9 C 0.6438(4) 0.8412(8) 0.0130(4) 0.0456(19) Uani 1 1 d D . .
H9 H 0.6080 0.8447 -0.0394 0.055 Uiso 1 1 calc R C 1
C5 C 0.8740(12) 0.950(2) 0.0864(13) 0.056(4) Uani 0.473(18) 1 d PDU D 1
H5 H 0.9132 0.9475 0.1336 0.067 Uiso 0.473(18) 1 calc PR D 1
C6 C 0.9025(12) 1.011(2) 0.0215(14) 0.062(4) Uani 0.473(18) 1 d PDU D 1
H6 H 0.9598 1.0524 0.0249 0.074 Uiso 0.473(18) 1 calc PR D 1
C7 C 0.8496(11) 1.012(2) -0.0451(13) 0.059(4) Uani 0.473(18) 1 d PDU D 1
H7 H 0.8695 1.0575 -0.0881 0.071 Uiso 0.473(18) 1 calc PR D 1
C8 C 0.7675(11) 0.951(2) -0.0553(12) 0.054(4) Uani 0.473(18) 1 d PDU D 1
H8 H 0.7336 0.9446 -0.1050 0.065 Uiso 0.473(18) 1 calc PR D 1
C13 C 0.7369(13) 0.898(3) 0.0112(12) 0.051(4) Uani 0.473(18) 1 d PDU D 1
C12 C 0.7879(15) 0.892(3) 0.0839(12) 0.053(4) Uani 0.473(18) 1 d PDU D 1
C5' C 0.8626(11) 0.9805(18) 0.1120(12) 0.057(4) Uani 0.527(18) 1 d PDU D 2
H5' H 0.8943 0.9737 0.1627 0.069 Uiso 0.527(18) 1 calc PR D 2
C6' C 0.8951(11) 1.0574(18) 0.0553(13) 0.063(4) Uani 0.527(18) 1 d PDU D 2
H6' H 0.9510 1.1022 0.0646 0.075 Uiso 0.527(18) 1 calc PR D 2
C7' C 0.8449(11) 1.066(2) -0.0125(13) 0.065(3) Uani 0.527(18) 1 d PDU D 2
H7' H 0.8670 1.1211 -0.0505 0.078 Uiso 0.527(18) 1 calc PR D 2
C8' C 0.7649(11) 1.0042(19) -0.0341(12) 0.057(3) Uani 0.527(18) 1 d PDU D 2
H8' H 0.7337 1.0166 -0.0846 0.068 Uiso 0.527(18) 1 calc PR D 2
C13' C 0.7311(12) 0.923(3) 0.0200(11) 0.052(4) Uani 0.527(18) 1 d PDU D 2
C12' C 0.7812(14) 0.913(3) 0.0924(11) 0.054(4) Uani 0.527(18) 1 d PDU D 2
C11 C 0.7099(4) 0.6926(7) 0.1152(4) 0.0381(17) Uani 1 1 d . A .
C14 C 0.6584(4) 0.7016(7) 0.0412(4) 0.0385(17) Uani 1 1 d . A .
C15 C 0.5945(4) 0.9110(7) 0.0760(4) 0.0407(17) Uani 1 1 d . D .
H15 H 0.5834 1.0053 0.0612 0.049 Uiso 1 1 calc R . .
C16 C 0.6512(5) 0.9034(7) 0.1553(4) 0.0457(18) Uani 1 1 d . D .
H16 H 0.6659 0.9945 0.1748 0.055 Uiso 1 1 calc R . .
C17 C 0.5922(5) 0.8359(8) 0.2091(5) 0.0483(19) Uani 1 1 d . . .
C18 C 0.5063(5) 0.8448(6) 0.0881(4) 0.0349(16) Uani 1 1 d . . .
N1 N 0.5109(4) 0.8048(6) 0.1661(3) 0.0409(14) Uani 1 1 d D D .
C19 C 0.4365(6) 0.7441(8) 0.1974(5) 0.0512(17) Uani 0.495(11) 1 d PDU D 1
C20 C 0.3648(10) 0.8173(17) 0.2164(12) 0.057(3) Uani 0.495(11) 1 d PDU D 1
H20 H 0.3682 0.9106 0.2139 0.068 Uiso 0.495(11) 1 calc PR D 1
C21 C 0.2887(14) 0.7609(18) 0.2387(16) 0.064(3) Uani 0.495(11) 1 d PDU D 1
H21 H 0.2441 0.8156 0.2572 0.077 Uiso 0.495(11) 1 calc PR D 1
C22 C 0.2748(13) 0.6256(17) 0.2349(13) 0.066(3) Uani 0.495(11) 1 d PDU D 1
H22 H 0.2197 0.5873 0.2460 0.079 Uiso 0.495(11) 1 calc PR D 1
C23 C 0.3429(12) 0.5518(16) 0.2147(12) 0.069(3) Uani 0.495(11) 1 d PDU D 1
H23 H 0.3371 0.4586 0.2148 0.082 Uiso 0.495(11) 1 calc PR D 1
C24 C 0.4207(12) 0.6068(14) 0.1939(12) 0.061(3) Uani 0.495(11) 1 d PDU D 1
H24 H 0.4654 0.5508 0.1766 0.073 Uiso 0.495(11) 1 calc PR D 1
C19' C 0.4365(6) 0.7441(8) 0.1974(5) 0.0512(17) Uani 0.505(11) 1 d PDU D 2
C20' C 0.3556(10) 0.8011(18) 0.1882(11) 0.055(3) Uani 0.505(11) 1 d PDU D 2
H20' H 0.3455 0.8812 0.1602 0.066 Uiso 0.505(11) 1 calc PR D 2
C21' C 0.2870(13) 0.7382(18) 0.2215(15) 0.062(3) Uani 0.505(11) 1 d PDU D 2
H21' H 0.2270 0.7700 0.2130 0.075 Uiso 0.505(11) 1 calc PR D 2
C22' C 0.3077(12) 0.6277(18) 0.2674(13) 0.066(3) Uani 0.505(11) 1 d PDU D 2
H22' H 0.2611 0.5872 0.2922 0.080 Uiso 0.505(11) 1 calc PR D 2
C23' C 0.3901(12) 0.5758(16) 0.2784(12) 0.068(3) Uani 0.505(11) 1 d PDU D 2
H23' H 0.4006 0.4988 0.3093 0.082 Uiso 0.505(11) 1 calc PR D 2
C24' C 0.4595(11) 0.6329(15) 0.2454(11) 0.060(3) Uani 0.505(11) 1 d PDU D 2
H24' H 0.5193 0.6002 0.2540 0.072 Uiso 0.505(11) 1 calc PR D 2
P1 P 0.49221(14) 0.2124(2) 0.22141(13) 0.0556(6) Uani 1 1 d DU . .
F1 F 0.5506(7) 0.3473(9) 0.2343(8) 0.088(3) Uani 0.556(8) 1 d PDU E 1
F2 F 0.4105(8) 0.2872(12) 0.1748(6) 0.079(3) Uani 0.556(8) 1 d PDU E 1
F3 F 0.4494(9) 0.0875(11) 0.1947(10) 0.107(4) Uani 0.556(8) 1 d PDU E 1
F4 F 0.5764(9) 0.1376(14) 0.2677(9) 0.086(4) Uani 0.556(8) 1 d PDU E 1
F5 F 0.4569(7) 0.2458(13) 0.3015(6) 0.076(3) Uani 0.556(8) 1 d PDU E 1
F6 F 0.5364(8) 0.2013(14) 0.1406(6) 0.096(3) Uani 0.556(8) 1 d PDU E 1
F1' F 0.5142(9) 0.3217(12) 0.1690(9) 0.084(3) Uani 0.444(8) 1 d PDU E 2
F2' F 0.3863(8) 0.2232(17) 0.1912(10) 0.086(4) Uani 0.444(8) 1 d PDU E 2
F3' F 0.4531(10) 0.0858(14) 0.2661(10) 0.107(4) Uani 0.444(8) 1 d PDU E 2
F4' F 0.5848(11) 0.1939(17) 0.2584(14) 0.087(4) Uani 0.444(8) 1 d PDU E 2
F5' F 0.4771(13) 0.3162(17) 0.2860(9) 0.103(5) Uani 0.444(8) 1 d PDU E 2
F6' F 0.4952(10) 0.1071(14) 0.1525(7) 0.069(3) Uani 0.444(8) 1 d PDU E 2

loop_
_atom_site_aniso_label
_atom_site_aniso_U_11
_atom_site_aniso_U_22
_atom_site_aniso_U_33
_atom_site_aniso_U_23
_atom_site_aniso_U_13
_atom_site_aniso_U_12
O1 0.086(4) 0.088(4) 0.036(3) 0.001(3) -0.011(3) 0.018(4)
O2 0.035(3) 0.055(3) 0.041(3) 0.005(2) -0.005(2) -0.001(2)
Ru1 0.0437(4) 0.0791(6) 0.0454(5) -0.0039(4) 0.0018(3) 0.0209(3)
C25 0.043(6) 0.135(10) 0.052(8) 0.009(7) 0.011(6) 0.032(7)
C26 0.053(7) 0.141(9) 0.052(9) 0.009(7) 0.015(7) 0.031(6)
C27 0.068(7) 0.141(10) 0.050(7) 0.001(7) 0.014(6) 0.040(7)
C28 0.073(7) 0.135(9) 0.050(9) -0.007(7) 0.011(7) 0.047(7)
C29 0.056(6) 0.133(10) 0.055(8) -0.002(7) 0.011(6) 0.045(7)
C25' 0.051(7) 0.136(10) 0.057(9) 0.006(8) 0.013(7) 0.026(7)
C26' 0.060(7) 0.133(10) 0.050(9) 0.003(8) 0.014(7) 0.034(8)
C27' 0.069(7) 0.131(10) 0.050(9) -0.004(8) 0.012(7) 0.045(8)
C28' 0.060(8) 0.130(10) 0.054(9) -0.003(7) 0.007(7) 0.047(7)
C29' 0.050(7) 0.135(11) 0.055(9) 0.000(8) 0.011(7) 0.036(8)
C1 0.045(4) 0.067(6) 0.047(5) -0.007(4) -0.007(4) 0.018(4)
C2 0.052(5) 0.065(6) 0.074(7) -0.020(5) -0.006(5) 0.007(4)
C3 0.046(5) 0.054(5) 0.079(7) 0.004(5) 0.006(5) 0.008(4)
C4 0.036(4) 0.062(5) 0.040(4) 0.001(4) -0.001(3) 0.004(4)
C10 0.037(4) 0.056(5) 0.044(5) 0.003(4) -0.011(3) 0.003(4)
C9 0.028(4) 0.071(5) 0.037(4) 0.008(4) -0.004(3) 0.003(4)
C5 0.037(5) 0.058(7) 0.073(7) -0.002(6) 0.005(5) 0.005(6)
C6 0.047(6) 0.064(8) 0.076(8) -0.004(7) 0.019(6) 0.005(6)
C7 0.049(5) 0.058(8) 0.074(7) 0.001(7) 0.018(6) 0.009(6)
C8 0.046(5) 0.053(8) 0.066(7) 0.007(6) 0.017(5) 0.012(6)
C13 0.037(5) 0.051(8) 0.065(6) 0.010(6) 0.010(5) 0.009(6)
C12 0.035(5) 0.051(8) 0.071(6) 0.003(6) 0.004(5) 0.005(6)
C5' 0.035(5) 0.059(8) 0.077(7) -0.006(6) 0.004(5) 0.008(5)
C6' 0.045(6) 0.063(8) 0.082(8) -0.008(7) 0.013(6) 0.002(6)
C7' 0.053(6) 0.065(8) 0.077(8) -0.005(6) 0.015(6) 0.013(6)
C8' 0.050(5) 0.053(8) 0.070(7) 0.004(6) 0.019(5) 0.011(6)
C13' 0.040(5) 0.052(8) 0.065(6) 0.007(6) 0.010(5) 0.014(5)
C12' 0.038(5) 0.053(8) 0.072(6) 0.001(6) 0.003(5) 0.007(5)
C11 0.026(3) 0.051(5) 0.036(4) 0.005(4) 0.000(3) 0.007(3)
C14 0.026(3) 0.056(5) 0.033(4) 0.002(4) 0.001(3) 0.010(3)
C15 0.034(4) 0.045(4) 0.040(4) 0.006(3) -0.009(3) 0.005(3)
C16 0.045(4) 0.046(4) 0.044(5) -0.002(4) -0.007(4) 0.001(3)
C17 0.059(5) 0.051(5) 0.032(4) -0.003(4) -0.006(4) 0.009(4)
C18 0.038(4) 0.035(4) 0.032(4) -0.001(3) 0.001(3) 0.003(3)
N1 0.045(4) 0.044(3) 0.034(3) 0.004(3) 0.004(3) 0.008(3)
C19 0.060(3) 0.044(3) 0.052(4) -0.001(3) 0.020(3) 0.002(3)
C20 0.057(5) 0.049(5) 0.067(7) -0.004(6) 0.017(5) -0.002(4)
C21 0.062(5) 0.061(5) 0.072(8) -0.007(6) 0.021(5) -0.006(5)
C22 0.064(6) 0.062(6) 0.075(8) 0.000(6) 0.024(6) -0.011(5)
C23 0.076(6) 0.052(6) 0.082(7) 0.004(6) 0.027(6) -0.007(5)
C24 0.068(6) 0.050(5) 0.068(6) -0.001(5) 0.024(5) 0.002(5)
C19' 0.060(3) 0.044(3) 0.052(4) -0.001(3) 0.020(3) 0.002(3)
C20' 0.056(5) 0.049(5) 0.062(7) -0.004(5) 0.013(5) -0.004(4)
C21' 0.060(5) 0.057(6) 0.072(8) -0.008(6) 0.020(5) -0.005(5)
C22' 0.066(6) 0.062(5) 0.075(7) 0.004(6) 0.024(6) -0.010(5)
C23' 0.073(6) 0.055(6) 0.080(7) 0.013(6) 0.025(6) -0.002(5)
C24' 0.065(6) 0.051(6) 0.068(7) 0.008(5) 0.023(6) 0.004(5)
P1 0.0533(13) 0.0630(14) 0.0475(13) -0.0109(11) -0.0074(10) 0.0046(11)
F1 0.080(6) 0.080(5) 0.108(8) -0.026(5) 0.026(6) -0.015(5)
F2 0.090(7) 0.095(8) 0.049(5) -0.004(6) -0.015(5) 0.042(6)
F3 0.113(8) 0.073(6) 0.128(9) -0.009(6) -0.018(7) -0.017(5)
F4 0.070(7) 0.100(9) 0.082(7) -0.019(7) -0.015(5) 0.049(7)
F5 0.063(6) 0.116(9) 0.052(5) 0.020(5) 0.024(4) 0.023(6)
F6 0.096(7) 0.117(9) 0.077(6) -0.028(6) 0.021(5) 0.011(6)
F1' 0.088(7) 0.069(6) 0.097(8) 0.025(6) 0.017(7) 0.007(6)
F2' 0.051(6) 0.108(10) 0.100(9) -0.019(7) 0.013(6) 0.007(6)
F3' 0.121(9) 0.110(8) 0.090(9) 0.028(7) 0.003(8) -0.047(7)
F4' 0.054(6) 0.086(10) 0.113(9) 0.005(8) -0.035(6) -0.008(6)
F5' 0.126(10) 0.108(9) 0.074(8) -0.034(7) 0.001(7) 0.005(8)
F6' 0.080(8) 0.069(7) 0.056(6) -0.010(5) 0.001(6) 0.027(6)

loop_
_atom_type_symbol
_atom_type_description
_atom_type_scat_dispersion_real
_atom_type_scat_dispersion_imag
_atom_type_scat_source
C C 0.0033 0.0016 'International Tables Vol C Tables 4.2.6.8 and 6.1.1.4'
H H 0.0000 0.0000 'International Tables Vol C Tables 4.2.6.8 and 6.1.1.4'
N N 0.0061 0.0033 'International Tables Vol C Tables 4.2.6.8 and 6.1.1.4'
O O 0.0106 0.0060 'International Tables Vol C Tables 4.2.6.8 and 6.1.1.4'
F F 0.0171 0.0103 'International Tables Vol C Tables 4.2.6.8 and 6.1.1.4'
P P 0.1023 0.0942 'International Tables Vol C Tables 4.2.6.8 and 6.1.1.4'
Ru Ru -1.2594 0.8363 'International Tables Vol C Tables 4.2.6.8 and 6.1.1.4'

loop_
_geom_angle_atom_site_label_1
_geom_angle_atom_site_label_2
_geom_angle_atom_site_label_3
_geom_angle
C28 Ru1 C28' 23.6(8)
C28 Ru1 C27' 17.7(10)
C28' Ru1 C27' 38.6(9)
C28 Ru1 C25 63.3(8)
C28' Ru1 C25 50.0(11)
C27' Ru1 C25 64.3(10)
C28 Ru1 C25' 68.4(10)
C28' Ru1 C25' 62.5(11)
C27' Ru1 C25' 63.0(9)
C25 Ru1 C25' 19.4(8)
C28 Ru1 C27 38.4(8)
C28' Ru1 C27 56.1(11)
C27' Ru1 C27 21.1(8)
C25 Ru1 C27 63.4(7)
C25' Ru1 C27 54.5(9)
C28 Ru1 C29 37.1(8)
C28' Ru1 C29 14.7(10)
C27' Ru1 C29 49.5(10)
C25 Ru1 C29 38.6(8)
C25' Ru1 C29 54.3(12)
C27 Ru1 C29 63.5(8)
C28 Ru1 C26 63.8(8)
C28' Ru1 C26 66.6(11)
C27' Ru1 C26 52.8(11)
C25 Ru1 C26 36.8(6)
C25' Ru1 C26 19.5(8)
C27 Ru1 C26 38.7(7)
C29 Ru1 C26 63.3(7)
C28 Ru1 C29' 56.4(11)
C28' Ru1 C29' 37.0(9)
C27' Ru1 C29' 63.7(10)
C25 Ru1 C29' 19.2(9)
C25' Ru1 C29' 38.2(9)
C27 Ru1 C29' 70.3(9)
C29 Ru1 C29' 23.0(9)
C26 Ru1 C29' 53.5(9)
C28 Ru1 C3 112.4(7)
C28' Ru1 C3 105.1(9)
C27' Ru1 C3 126.5(13)
C25 Ru1 C3 131.1(9)
C25' Ru1 C3 149.0(14)
C27 Ru1 C3 144.6(11)
C29 Ru1 C3 106.4(7)
C26 Ru1 C3 167.9(8)
C29' Ru1 C3 114.5(10)
C28 Ru1 C4 136.5(8)
C28' Ru1 C4 117.2(11)
C27' Ru1 C4 154.2(14)
C25 Ru1 C4 109.7(6)
C25' Ru1 C4 120.1(11)
C27 Ru1 C4 172.3(5)
C29 Ru1 C4 109.0(6)
C26 Ru1 C4 137.4(10)
C29' Ru1 C4 102.0(7)
C3 Ru1 C4 37.0(3)
C28 Ru1 C26' 53.3(10)
C28' Ru1 C26' 63.7(10)
C27' Ru1 C26' 38.6(9)
C25 Ru1 C26' 50.5(10)
C25' Ru1 C26' 36.6(8)
C27 Ru1 C26' 21.0(10)
C29 Ru1 C26' 65.5(10)
C26 Ru1 C26' 18.4(8)
C29' Ru1 C26' 63.3(9)
C3 Ru1 C26' 165.0(13)
C4 Ru1 C26' 155.9(14)
C26 C25 C29 109(2)
C26 C25 Ru1 72.3(9)
C29 C25 Ru1 71.1(10)
C25 C26 C27 108(2)
C25 C26 Ru1 70.9(9)
C27 C26 Ru1 70.4(10)
C28 C27 C26 106.0(19)
C28 C27 Ru1 69.8(10)
C26 C27 Ru1 70.9(9)
C29 C28 C27 110(2)
C29 C28 Ru1 72.5(11)
C27 C28 Ru1 71.8(10)
C28 C29 C25 107(2)
C28 C29 Ru1 70.4(10)
C25 C29 Ru1 70.3(10)
C26' C25' C29' 111(2)
C26' C25' Ru1 72.8(12)
C29' C25' Ru1 71.6(13)
C25' C26' C27' 107(2)
C25' C26' Ru1 70.6(12)
C27' C26' Ru1 69.6(12)
C28' C27' C26' 106(2)
C28' C27' Ru1 70.3(12)
C26' C27' Ru1 71.9(12)
C29' C28' C27' 110(3)
C29' C28' Ru1 72.7(14)
C27' C28' Ru1 71.1(13)
C28' C29' C25' 106(3)
C28' C29' Ru1 70.3(14)
C25' C29' Ru1 70.2(12)
C14 C1 C2 119.8(7)
C14 C1 Ru1 72.5(4)
C2 C1 Ru1 70.8(5)
C3 C2 C1 119.6(8)
C3 C2 Ru1 70.9(5)
C1 C2 Ru1 71.7(5)
C4 C3 C2 120.4(8)
C4 C3 Ru1 71.6(5)
C2 C3 Ru1 71.5(5)
C3 C4 C11 119.9(7)
C3 C4 Ru1 71.3(5)
C11 C4 Ru1 71.8(4)
C12' C10 C11 114.7(13)
C11 C10 C12 105.4(14)
C12' C10 C16 100.4(13)
C11 C10 C16 105.0(6)
C12 C10 C16 108.5(14)
C14 C9 C13 105.3(12)
C14 C9 C13' 112.9(11)
C14 C9 C15 105.5(6)
C13 C9 C15 110.6(13)
C13' C9 C15 99.4(11)
C6 C5 C12 121.4(16)
C7 C6 C5 119.8(16)
C6 C7 C8 123.5(17)
C7 C8 C13 116.2(16)
C8 C13 C12 124.2(13)
C8 C13 C9 123.6(14)
C12 C13 C9 112.2(13)
C13 C12 C5 114.6(13)
C13 C12 C10 114.3(13)
C5 C12 C10 131.1(15)
C6' C5' C12' 118.0(15)
C7' C6' C5' 117.0(15)
C6' C7' C8' 127.4(16)
C7' C8' C13' 117.6(15)
C8' C13' C12' 116.8(13)
C8' C13' C9 129.7(13)
C12' C13' C9 113.4(12)
C13' C12' C5' 123.0(13)
C13' C12' C10 113.8(12)
C5' C12' C10 123.2(13)
C4 C11 C14 120.3(7)
C4 C11 C10 127.1(6)
C14 C11 C10 112.5(6)
C4 C11 Ru1 71.1(4)
C14 C11 Ru1 72.3(4)
C10 C11 Ru1 131.3(5)
C1 C14 C11 119.9(7)
C1 C14 C9 126.7(6)
C11 C14 C9 113.3(6)
C1 C14 Ru1 70.9(4)
C11 C14 Ru1 70.3(4)
C9 C14 Ru1 133.1(5)
C18 C15 C16 105.1(6)
C18 C15 C9 112.5(6)
C16 C15 C9 110.1(6)
C17 C16 C15 105.5(6)
C17 C16 C10 112.7(6)
C15 C16 C10 110.1(6)
O1 C17 N1 126.1(8)
O1 C17 C16 125.8(7)
N1 C17 C16 108.1(6)
O2 C18 N1 124.6(6)
O2 C18 C15 127.4(6)
N1 C18 C15 108.0(6)
C17 N1 C18 113.3(6)
C17 N1 C19 124.6(6)
C18 N1 C19 122.0(6)
C20 C19 C24 114.3(11)
C20 C19 N1 121.2(10)
C24 C19 N1 122.8(9)
C21 C20 C19 122.5(15)
C20 C21 C22 121.7(17)
C23 C22 C21 116.8(15)
C22 C23 C24 122.0(15)
C23 C24 C19 122.1(14)
C20' C21' C22' 118.7(17)
C23' C22' C21' 122.9(15)
C22' C23' C24' 120.4(15)
F4' P1 F3 112.5(9)
F4' P1 F1' 95.6(9)
F3 P1 F1' 124.6(9)
F4' P1 F5' 88.8(11)
F3 P1 F5' 135.2(10)
F1' P1 F5' 89.4(9)
F4' P1 F5 92.1(11)
F3 P1 F5 106.6(9)
F1' P1 F5 119.4(7)
F4' P1 F2 156.8(8)
F3 P1 F2 88.2(7)
F1' P1 F2 62.9(7)
F5' P1 F2 82.8(8)
F5 P1 F2 91.6(6)
F4' P1 F6' 97.8(10)
F1' P1 F6' 91.1(8)
F5' P1 F6' 173.3(8)
F5 P1 F6' 146.8(8)
F2 P1 F6' 91.5(6)
F3 P1 F4 92.3(7)
F1' P1 F4 116.1(8)
F5' P1 F4 97.5(9)
F5 P1 F4 89.1(7)
F2 P1 F4 178.9(8)
F6' P1 F4 88.3(7)
F4' P1 F6 84.9(11)
F3 P1 F6 82.8(8)
F1' P1 F6 52.3(7)
F5' P1 F6 140.1(9)
F5 P1 F6 170.6(7)
F2 P1 F6 87.8(6)
F4 P1 F6 91.4(7)
F4' P1 F2' 172.2(11)
F3 P1 F2' 65.2(8)
F1' P1 F2' 91.6(8)
F5' P1 F2' 88.3(9)
F5 P1 F2' 81.8(8)
F6' P1 F2' 85.0(7)
F4 P1 F2' 151.6(8)
F6 P1 F2' 101.9(7)
F4' P1 F1 65.3(8)
F3 P1 F1 167.7(9)
F1' P1 F1 46.0(6)
F5' P1 F1 56.9(8)
F5 P1 F1 85.7(6)
F2 P1 F1 92.2(6)
F6' P1 F1 127.2(8)
F4 P1 F1 87.1(7)
F6 P1 F1 84.9(6)
F2' P1 F1 118.6(7)
F4' P1 F3' 93.7(9)
F3 P1 F3' 46.1(7)
F1' P1 F3' 169.3(8)
F5' P1 F3' 96.0(9)
F5 P1 F3' 65.4(8)
F2 P1 F3' 108.6(8)
F6' P1 F3' 82.4(8)
F4 P1 F3' 72.4(8)
F6 P1 F3' 123.6(8)
F2' P1 F3' 79.5(8)
F1 P1 F3' 144.1(7)

loop_
_geom_bond_atom_site_label_1
_geom_bond_atom_site_label_2
_geom_bond_distance
O1 C17 1.206(8)
O2 C18 1.199(8)
Ru1 C28 2.156(16)
Ru1 C28' 2.16(2)
Ru1 C27' 2.17(2)
Ru1 C25 2.172(15)
Ru1 C25' 2.172(19)
Ru1 C27 2.182(15)
Ru1 C29 2.183(16)
Ru1 C26 2.190(15)
Ru1 C29' 2.19(2)
Ru1 C3 2.194(9)
Ru1 C4 2.197(8)
Ru1 C26' 2.20(2)
C25 C26 1.38(2)
C25 C29 1.44(3)
C26 C27 1.45(3)
C27 C28 1.43(3)
C28 C29 1.38(3)
C25' C26' 1.37(3)
C25' C29' 1.43(3)
C26' C27' 1.44(3)
C27' C28' 1.43(3)
C28' C29' 1.38(3)
C1 C14 1.395(11)
C1 C2 1.420(12)
C2 C3 1.415(13)
C3 C4 1.394(11)
C4 C11 1.401(10)
C10 C12' 1.475(15)
C10 C11 1.520(10)
C10 C12 1.529(16)
C10 C16 1.556(10)
C9 C14 1.506(10)
C9 C13 1.511(16)
C9 C13' 1.540(15)
C9 C15 1.550(10)
C5 C6 1.39(2)
C5 C12 1.412(17)
C6 C7 1.32(2)
C7 C8 1.370(19)
C8 C13 1.388(18)
C13 C12 1.397(17)
C5' C6' 1.380(19)
C5' C12' 1.408(16)
C6' C7' 1.32(2)
C7' C8' 1.365(19)
C8' C13' 1.383(17)
C13' C12' 1.390(17)
C11 C14 1.420(9)
C15 C18 1.516(10)
C15 C16 1.531(10)
C16 C17 1.513(11)
C17 N1 1.390(9)
C18 N1 1.399(9)
N1 C19 1.429(9)
C19 C20 1.375(15)
C19 C24 1.413(16)
C20 C21 1.366(17)
C21 C22 1.39(2)
C22 C23 1.34(2)
C23 C24 1.374(19)
C20' C21' 1.384(17)
C21' C22' 1.39(2)
C22' C23' 1.33(2)
C23' C24' 1.366(18)
P1 F4' 1.471(14)
P1 F3 1.472(11)
P1 F1' 1.491(10)
P1 F5' 1.569(13)
P1 F5 1.570(10)
P1 F2 1.582(10)
P1 F6' 1.603(11)
P1 F4 1.606(11)
P1 F6 1.611(10)
P1 F2' 1.616(12)
P1 F1 1.627(9)
P1 F3' 1.639(12)
